data_2000405
loop_
_publ_author_name
'Centore, R.'
'Ciajolo, M. R.'
'Tuzi, A.'

_publ_section_title
;
 Structure of 4,4'-[2,6-naphthylenebis(oxycarbonyl)]dibutyric acid
;
_journal_issue 12
_journal_name_full 'Acta Crystallographica Section C'
_journal_page_first 2255
_journal_page_last 2257
_journal_paper_doi 10.1107/S0108270192007716
_journal_volume 48
_journal_year 1992
_chemical_formula_sum 'C20 H20 O8'
_chemical_formula_weight 388.38
_symmetry_cell_setting monoclinic
_symmetry_space_group_name_Hall '-P 2ybc'
_symmetry_space_group_name_H-M 'P 1 21/c 1'
_atom_type_scat_source IntTabIV
_cell_angle_alpha 90.
_cell_angle_beta 104.830(10)
_cell_angle_gamma 90.
_cell_formula_units_Z 2
_cell_length_a 7.0020(10)
_cell_length_b 9.253(2)
_cell_length_c 14.869(3)
_cell_measurement_reflns_used 25
_cell_measurement_temperature 293
_cell_measurement_theta_max 28
_cell_measurement_theta_min 15
_cell_volume 931.3(3)
_diffrn_measurement_device Enraf-Nonius
_diffrn_measurement_method \w/\q
_diffrn_radiation_type CuK\a
_diffrn_radiation_wavelength 1.54178
_diffrn_reflns_av_R_equivalents 'R~int~ ?'
_diffrn_reflns_limit_h_max 8
_diffrn_reflns_limit_h_min 0
_diffrn_reflns_limit_k_max 11
_diffrn_reflns_limit_k_min 0
_diffrn_reflns_limit_l_max 18
_diffrn_reflns_limit_l_min -18
_diffrn_reflns_number 2042
_diffrn_reflns_theta_max 69.93
_diffrn_standards_decay_% <=0.5
_diffrn_standards_interval_time 'monitored every ? reflections/minutes'
_diffrn_standards_number 2
_exptl_absorpt_coefficient_mu 0.8678
_exptl_absorpt_correction_type none
_exptl_crystal_colour Colorless
_exptl_crystal_density_diffrn 1.385
_exptl_crystal_description Prism
_exptl_crystal_size_max 0.44
_exptl_crystal_size_mid 0.25
_exptl_crystal_size_min 0.12
_refine_diff_density_max 0.21
_refine_diff_density_min -0.26
_refine_ls_goodness_of_fit_obs 2.904
_refine_ls_hydrogen_treatment refall
_refine_ls_number_parameters 167
_refine_ls_number_reflns 1423
_refine_ls_R_factor_obs 0.054
_refine_ls_shift/esd_max 0.03
_refine_ls_structure_factor_coef F
_refine_ls_weighting_details 'w = 4F~o~^2^/[\s^2^(F~o~^2^)+(0.02F~o~^2^)^2^]'
_refine_ls_weighting_scheme calc
_refine_ls_wR_factor_obs 0.065
_reflns_number_observed 1423
_reflns_number_total 1760
_reflns_observed_criterion I>3\s(I)
_cod_data_source_file na1008.cif
_cod_data_source_block na1008_structure_1_of_1
_cod_depositor_comments
;
The following automatic conversions were performed:

'_refine_ls_weighting_scheme' value '
4F~o~^2^/[\s^2^(F~o~^2^)+(0.02F~o~^2^)^2^]' was changed to 'calc'.
New tag '_refine_ls_weighting_details' was created. The value of the
new tag was set to 'w = 4F~o~^2^/[\s^2^(F~o~^2^)+(0.02F~o~^2^)^2^]'.

Automatic conversion script
Id: cif_fix_values 3143 2015-03-26 13:38:13Z robertas 
;
_cod_original_cell_volume 931(2)
_cod_database_code 2000405

loop_
_atom_site_label
_atom_site_fract_x
_atom_site_fract_y
_atom_site_fract_z
_atom_site_U_iso_or_equiv
O1 1.4706(2) .1670(2) .43390(10) 0.0750(6)
O2 1.2692(2) -.0131(2) .44080(10) 0.0784(6)
O3 .5545(3) .0035(2) .2411(2) 0.1058(6)
O4 .4951(2) .1762(2) .13350(10) 0.0641(5)
C1 1.2985(3) .1026(2) .4097(2) 0.0551(6)
C2 1.1436(3) .1869(3) .3421(2) 0.0587(6)
C3 .9495(3) .1064(3) .3118(2) 0.0673(9)
C4 .7886(3) .1967(3) .2497(2) 0.0612(6)
C5 .6036(3) .1124(3) .2107(2) 0.0592(6)
C6 .3054(3) .1246(3) .0899(2) 0.0525(6)
C7 .2736(3) -.0085(3) .0517(2) 0.0534(6)
C8 .0787(3) -.0495(2) .00350(10) 0.0476(6)
C9 .1523(3) .2242(3) .0840(2) 0.0582(6)
C10 -.0362(3) .1872(3) .0377(2) 0.0570(6)
H(O1) 1.556(4) .105(3) .480(2) 0.090(10)
H1C2 1.127(3) .279(2) .376(2) 0.034(6)
H2C2 1.194(4) .208(3) .294(2) 0.058(9)
H1C3 .967(4) .021(3) .276(2) 0.062(9)
H2C3 .907(4) .066(3) .365(2) 0.080(10)
H1C4 .829(4) .246(3) .201(2) 0.063(9)
H2C4 .747(4) .285(3) .284(2) 0.056(9)
H(C7) .379(3) -.076(2) .0560(10) 0.029(6)
H(C9) .186(3) .318(2) .111(2) 0.038(6)
H(C10) -.140(3) .256(3) .033(2) 0.044(9)

loop_
_geom_angle_atom_site_label_1
_geom_angle_atom_site_label_2
_geom_angle_atom_site_label_3
_geom_angle
_geom_angle_publ_flag
C5 O4 C6 120.50(10) yes
O1 C1 O2 122.30(10) yes
O1 C1 C2 113.90(10) yes
O2 C1 C2 123.80(10) yes
C1 C2 C3 112.70(10) yes
C2 C3 C4 112.40(10) yes
C3 C4 C5 112.60(10) yes
O3 C5 O4 122.90(10) yes
O3 C5 C4 126.80(10) yes
O4 C5 C4 110.30(10) yes
O4 C6 C7 122.60(10) yes
O4 C6 C9 115.10(10) yes
C7 C6 C9 122.20(10) yes
C6 C7 C8 119.30(10) yes
C8 C8 C7 119.50(10) yes
C8 C8 C10 118.60(10) yes
C6 C9 C10 119.50(10) yes
C8 C10 C9 120.90(10) yes

loop_
_geom_bond_atom_site_label_1
_geom_bond_atom_site_label_2
_geom_bond_distance
_geom_bond_publ_flag
O1 C1 1.309(2) yes
O2 C1 1.205(2) yes
O3 C5 1.190(2) yes
O4 C5 1.340(2) yes
O4 C6 1.4040(10) yes
C1 C2 1.495(2) yes
C2 C3 1.514(2) yes
C3 C4 1.512(2) yes
C4 C5 1.496(2) yes
C6 C7 1.350(2) yes
C6 C9 1.399(2) yes
C7 C8 1.421(2) yes
C8 C8 1.417(2) yes
C8 C10 1.411(2) yes
C9 C10 1.366(2) yes

loop_
_geom_torsion_atom_site_label_1
_geom_torsion_atom_site_label_2
_geom_torsion_atom_site_label_3
_geom_torsion_atom_site_label_4
_geom_torsion
_geom_torsion_publ_flag
C6 O4 C5 O3 6.9(4) yes
C6 O4 C5 O4 -173.6(2) yes
C5 O4 C6 C7 -63.9(3) yes
C5 O4 C6 C9 119.6(2) yes
O1 C1 C2 C3 177.1(2) yes
O2 C1 C2 C3 -4.0(3) yes
C1 C2 C3 C4 175.3(2) yes
C2 C3 C4 C5 173.4(2) yes
C3 C4 C5 O3 21.5(4) yes
C3 C4 C5 O4 -158.0(2) yes
O4 C6 C7 C8 -175.9(2) yes
C9 C6 C7 C8 0.3(3) yes
O4 C6 C9 C10 176.0(4) yes
C7 C6 C9 C10 -0.5(4) yes
